data_7209970
loop_
_publ_author_name
'\<Silha, Tom\'a\<s'
'Nemec, Ivan'
'Herchel, Radovan'
'Tr\'avn\'i\<cek, Zden\<ek'

_publ_section_title
;
 Structural and magnetic characterizations of the first manganese(iii)
 Schiff base complexes involving hexathiocyanidoplatinate(iv) bridges
;
_journal_issue 26
_journal_name_full CrystEngComm
_journal_page_first 5351
_journal_paper_doi 10.1039/c3ce40524a
_journal_volume 15
_journal_year 2013
_chemical_formula_moiety 'C38 H28 Mn2 N10 O4 Pt S6'
_chemical_formula_sum 'C38 H28 Mn2 N10 O4 Pt S6'
_chemical_formula_weight 1186.03
_chemical_name_systematic
;
?
;
_space_group_IT_number 2
_symmetry_cell_setting triclinic
_symmetry_space_group_name_Hall '-P 1'
_symmetry_space_group_name_H-M 'P -1'
_atom_sites_solution_hydrogens geom
_atom_sites_solution_primary direct
_atom_sites_solution_secondary difmap
_audit_creation_method SHELXL-97
_cell_angle_alpha 94.6444(18)
_cell_angle_beta 108.0186(19)
_cell_angle_gamma 108.183(2)
_cell_formula_units_Z 1
_cell_length_a 10.2341(2)
_cell_length_b 10.5536(2)
_cell_length_c 10.9976(2)
_cell_measurement_reflns_used 13328
_cell_measurement_temperature 100(2)
_cell_measurement_theta_max 33.23
_cell_measurement_theta_min 3.13
_cell_volume 1052.24(4)
_computing_cell_refinement
;
CrysAlis RED, Oxford Diffraction Ltd.,
Version 1.171.33.52 (release 06-11-2009 CrysAlis171 .NET)
(compiled Nov 6 2009,16:24:50)
;
_computing_data_collection
;
CrysAlis CCD, Oxford Diffraction Ltd.,
Version 1.171.33.52 (release 06-11-2009 CrysAlis171 .NET)
(compiled Nov 6 2009,16:24:50)
;
_computing_data_reduction
;
CrysAlis RED, Oxford Diffraction Ltd.,
Version 1.171.33.52 (release 06-11-2009 CrysAlis171 .NET)
(compiled Nov 6 2009,16:24:50)
;
_computing_structure_refinement 'SHELXL-97 (Sheldrick, 1997)'
_computing_structure_solution 'SHELXS-97 (Sheldrick, 1990)'
_diffrn_ambient_temperature 100(2)
_diffrn_detector_area_resol_mean 8.3611
_diffrn_measured_fraction_theta_full 0.997
_diffrn_measured_fraction_theta_max 0.997
_diffrn_measurement_device_type 'Xcalibur, Sapphire2, large Be window'
_diffrn_measurement_method '\w scans'
_diffrn_radiation_monochromator graphite
_diffrn_radiation_source 'Enhance (Mo) X-ray Source'
_diffrn_radiation_type MoK\a
_diffrn_radiation_wavelength 0.71073
_diffrn_reflns_av_R_equivalents 0.0151
_diffrn_reflns_av_sigmaI/netI 0.0148
_diffrn_reflns_limit_h_max 12
_diffrn_reflns_limit_h_min -12
_diffrn_reflns_limit_k_max 12
_diffrn_reflns_limit_k_min -12
_diffrn_reflns_limit_l_max 13
_diffrn_reflns_limit_l_min -13
_diffrn_reflns_number 9753
_diffrn_reflns_theta_full 25.00
_diffrn_reflns_theta_max 25.00
_diffrn_reflns_theta_min 3.14
_exptl_absorpt_coefficient_mu 4.259
_exptl_absorpt_correction_T_max 0.4543
_exptl_absorpt_correction_T_min 0.2945
_exptl_absorpt_correction_type multi-scan
_exptl_absorpt_process_details
;
CrysAlis RED, Oxford Diffraction Ltd.,
Version 1.171.33.52 (release 06-11-2009 CrysAlis171 .NET)
(compiled Nov 6 2009,16:24:50)
Empirical absorption correction using spherical harmonics,
implemented in SCALE3 ABSPACK scaling algorithm.
;
_exptl_crystal_colour black
_exptl_crystal_density_diffrn 1.872
_exptl_crystal_density_method 'not measured'
_exptl_crystal_description prism
_exptl_crystal_F_000 582
_exptl_crystal_size_max 0.38
_exptl_crystal_size_mid 0.30
_exptl_crystal_size_min 0.22
_refine_diff_density_max 0.712
_refine_diff_density_min -0.386
_refine_diff_density_rms 0.068
_refine_ls_extinction_method none
_refine_ls_goodness_of_fit_ref 1.048
_refine_ls_hydrogen_treatment constr
_refine_ls_matrix_type full
_refine_ls_number_parameters 277
_refine_ls_number_reflns 3699
_refine_ls_number_restraints 0
_refine_ls_restrained_S_all 1.048
_refine_ls_R_factor_all 0.0143
_refine_ls_R_factor_gt 0.0142
_refine_ls_shift/su_max 0.001
_refine_ls_shift/su_mean 0.000
_refine_ls_structure_factor_coef Fsqd
_refine_ls_weighting_details 'calc w=1/[\s^2^(Fo^2^)+(0.0229P)^2^+0.5002P] where P=(Fo^2^+2Fc^2^)/3'
_refine_ls_weighting_scheme calc
_refine_ls_wR_factor_gt 0.0363
_refine_ls_wR_factor_ref 0.0364
_reflns_number_gt 3670
_reflns_number_total 3699
_reflns_threshold_expression >2sigma(I)
_cod_data_source_file c3ce40524a.txt
_cod_data_source_block t
_cod_database_code 7209970

loop_
_symmetry_equiv_pos_as_xyz
'x, y, z'
'-x, -y, -z'

loop_
_atom_site_label
_atom_site_type_symbol
_atom_site_fract_x
_atom_site_fract_y
_atom_site_fract_z
_atom_site_U_iso_or_equiv
_atom_site_adp_type
_atom_site_occupancy
_atom_site_symmetry_multiplicity
_atom_site_calc_flag
_atom_site_refinement_flags
Pt1 Pt 0.0000 0.0000 0.0000 0.00859(4) Uani 1 2 d S
Mn1 Mn 0.50570(3) 0.42339(3) 0.37062(3) 0.00904(7) Uani 1 1 d .
O1 O 0.36490(15) 0.47723(14) 0.25849(13) 0.0119(3) Uani 1 1 d .
O2 O 0.39592(15) 0.36661(14) 0.48076(13) 0.0111(3) Uani 1 1 d .
S1 S 0.09678(6) 0.23996(5) 0.01552(5) 0.01362(11) Uani 1 1 d .
S2 S 0.04641(6) 0.04240(6) 0.22776(5) 0.01622(12) Uani 1 1 d .
S3 S 0.23627(5) -0.01664(5) 0.04656(5) 0.01461(11) Uani 1 1 d .
N1 N 0.65117(18) 0.50213(17) 0.28965(16) 0.0114(4) Uani 1 1 d .
N2 N 0.66767(18) 0.37562(17) 0.48499(16) 0.0117(4) Uani 1 1 d .
N3 N -0.0295(2) 0.2822(2) -0.2387(2) 0.0249(5) Uani 1 1 d .
N4 N -0.0707(2) 0.2416(2) 0.2786(2) 0.0289(5) Uani 1 1 d .
N5 N 0.41917(19) 0.21511(18) 0.24346(17) 0.0151(4) Uani 1 1 d .
C1 C 0.3761(2) 0.5526(2) 0.16922(19) 0.0120(4) Uani 1 1 d .
C2 C 0.2518(2) 0.5812(2) 0.0987(2) 0.0132(4) Uani 1 1 d .
H2A H 0.1625 0.5439 0.1141 0.016 Uiso 1 1 calc R
C3 C 0.2584(2) 0.6625(2) 0.0077(2) 0.0155(4) Uani 1 1 d .
H3A H 0.1729 0.6795 -0.0401 0.019 Uiso 1 1 calc R
C4 C 0.3885(2) 0.7205(2) -0.0155(2) 0.0177(5) Uani 1 1 d .
H4A H 0.3928 0.7796 -0.0761 0.021 Uiso 1 1 calc R
C5 C 0.5102(2) 0.6915(2) 0.0495(2) 0.0168(5) Uani 1 1 d .
H5A H 0.5983 0.7295 0.0322 0.020 Uiso 1 1 calc R
C6 C 0.5067(2) 0.6065(2) 0.14154(19) 0.0132(4) Uani 1 1 d .
C7 C 0.6361(2) 0.5755(2) 0.2021(2) 0.0139(4) Uani 1 1 d .
H7A H 0.7176 0.6124 0.1752 0.017 Uiso 1 1 calc R
C8 C 0.7858(2) 0.4687(2) 0.3377(2) 0.0165(5) Uani 1 1 d .
H8A H 0.8709 0.5425 0.3328 0.020 Uiso 1 1 calc R
H8B H 0.7738 0.3834 0.2836 0.020 Uiso 1 1 calc R
C9 C 0.8113(2) 0.4522(2) 0.4784(2) 0.0157(4) Uani 1 1 d .
H9A H 0.8795 0.4023 0.5051 0.019 Uiso 1 1 calc R
H9B H 0.8545 0.5424 0.5372 0.019 Uiso 1 1 calc R
C10 C 0.6523(2) 0.2859(2) 0.55639(19) 0.0134(4) Uani 1 1 d .
H10A H 0.7367 0.2663 0.6024 0.016 Uiso 1 1 calc R
C11 C 0.5150(2) 0.2127(2) 0.5714(2) 0.0142(4) Uani 1 1 d .
C12 C 0.3923(2) 0.2541(2) 0.53188(19) 0.0120(4) Uani 1 1 d .
C13 C 0.2637(2) 0.1792(2) 0.5514(2) 0.0154(4) Uani 1 1 d .
H13A H 0.1801 0.2056 0.5246 0.018 Uiso 1 1 calc R
C14 C 0.2574(3) 0.0673(2) 0.6091(2) 0.0208(5) Uani 1 1 d .
H14A H 0.1689 0.0167 0.6207 0.025 Uiso 1 1 calc R
C15 C 0.3789(3) 0.0275(2) 0.6507(2) 0.0226(5) Uani 1 1 d .
H15A H 0.3739 -0.0493 0.6911 0.027 Uiso 1 1 calc R
C16 C 0.5062(3) 0.1006(2) 0.6326(2) 0.0184(5) Uani 1 1 d .
H16A H 0.5898 0.0746 0.6623 0.022 Uiso 1 1 calc R
C17 C 0.0185(2) 0.2606(2) -0.1366(2) 0.0159(5) Uani 1 1 d .
C18 C -0.0235(2) 0.1617(2) 0.2516(2) 0.0170(5) Uani 1 1 d .
C19 C 0.3426(2) 0.1211(2) 0.1630(2) 0.0119(4) Uani 1 1 d .

loop_
_atom_site_aniso_label
_atom_site_aniso_U_11
_atom_site_aniso_U_22
_atom_site_aniso_U_33
_atom_site_aniso_U_23
_atom_site_aniso_U_13
_atom_site_aniso_U_12
Pt1 0.00832(6) 0.00749(6) 0.00896(6) 0.00011(4) 0.00247(4) 0.00245(4)
Mn1 0.00798(15) 0.01056(16) 0.00877(15) 0.00241(12) 0.00258(12) 0.00379(12)
O1 0.0109(7) 0.0149(7) 0.0109(7) 0.0041(6) 0.0035(6) 0.0058(6)
O2 0.0113(7) 0.0111(7) 0.0115(7) 0.0036(6) 0.0043(6) 0.0041(6)
S1 0.0134(3) 0.0086(2) 0.0162(3) 0.0019(2) 0.0030(2) 0.0027(2)
S2 0.0202(3) 0.0197(3) 0.0113(3) 0.0022(2) 0.0053(2) 0.0110(2)
S3 0.0101(2) 0.0121(3) 0.0184(3) -0.0035(2) 0.0024(2) 0.0039(2)
N1 0.0094(8) 0.0127(9) 0.0116(9) 0.0000(7) 0.0033(7) 0.0044(7)
N2 0.0103(8) 0.0119(9) 0.0105(9) -0.0003(7) 0.0010(7) 0.0042(7)
N3 0.0205(10) 0.0255(11) 0.0274(12) 0.0118(9) 0.0055(9) 0.0079(9)
N4 0.0422(13) 0.0302(12) 0.0235(11) 0.0040(9) 0.0132(10) 0.0240(11)
N5 0.0134(9) 0.0151(10) 0.0150(9) 0.0008(8) 0.0025(8) 0.0058(8)
C1 0.0150(10) 0.0092(10) 0.0085(10) -0.0032(8) 0.0021(8) 0.0033(8)
C2 0.0119(10) 0.0117(10) 0.0134(10) -0.0024(8) 0.0029(8) 0.0038(8)
C3 0.0187(11) 0.0143(11) 0.0123(10) -0.0003(8) 0.0008(9) 0.0095(9)
C4 0.0265(12) 0.0175(11) 0.0127(11) 0.0057(9) 0.0080(9) 0.0106(9)
C5 0.0203(11) 0.0180(11) 0.0156(11) 0.0053(9) 0.0103(9) 0.0070(9)
C6 0.0150(10) 0.0143(10) 0.0105(10) 0.0002(8) 0.0043(8) 0.0062(8)
C7 0.0130(10) 0.0153(11) 0.0134(11) 0.0016(9) 0.0066(8) 0.0031(8)
C8 0.0096(10) 0.0234(12) 0.0204(11) 0.0081(9) 0.0067(9) 0.0086(9)
C9 0.0081(10) 0.0184(11) 0.0193(11) 0.0060(9) 0.0028(9) 0.0044(9)
C10 0.0143(10) 0.0139(11) 0.0106(10) 0.0007(8) 0.0008(8) 0.0072(8)
C11 0.0182(11) 0.0125(10) 0.0101(10) -0.0005(8) 0.0039(8) 0.0048(9)
C12 0.0163(10) 0.0098(10) 0.0067(10) -0.0008(8) 0.0032(8) 0.0021(8)
C13 0.0161(11) 0.0155(11) 0.0117(10) 0.0008(8) 0.0035(8) 0.0037(9)
C14 0.0230(12) 0.0167(11) 0.0211(12) 0.0047(9) 0.0118(10) 0.0007(9)
C15 0.0343(14) 0.0149(11) 0.0214(12) 0.0095(9) 0.0132(10) 0.0077(10)
C16 0.0250(12) 0.0169(11) 0.0149(11) 0.0051(9) 0.0058(9) 0.0105(9)
C17 0.0112(10) 0.0118(11) 0.0253(13) 0.0051(9) 0.0075(9) 0.0034(8)
C18 0.0207(11) 0.0191(12) 0.0099(10) 0.0021(9) 0.0049(9) 0.0061(10)
C19 0.0101(10) 0.0152(11) 0.0135(11) 0.0066(9) 0.0048(8) 0.0072(9)

loop_
_atom_type_symbol
_atom_type_description
_atom_type_scat_dispersion_real
_atom_type_scat_dispersion_imag
_atom_type_scat_source
C C 0.0033 0.0016 'International Tables Vol C Tables 4.2.6.8 and 6.1.1.4'
H H 0.0000 0.0000 'International Tables Vol C Tables 4.2.6.8 and 6.1.1.4'
N N 0.0061 0.0033 'International Tables Vol C Tables 4.2.6.8 and 6.1.1.4'
O O 0.0106 0.0060 'International Tables Vol C Tables 4.2.6.8 and 6.1.1.4'
S S 0.1246 0.1234 'International Tables Vol C Tables 4.2.6.8 and 6.1.1.4'
Mn Mn 0.3368 0.7283 'International Tables Vol C Tables 4.2.6.8 and 6.1.1.4'
Pt Pt -1.7033 8.3905 'International Tables Vol C Tables 4.2.6.8 and 6.1.1.4'

loop_
_geom_angle_atom_site_label_1
_geom_angle_atom_site_label_2
_geom_angle_atom_site_label_3
_geom_angle
_geom_angle_site_symmetry_1
_geom_angle_site_symmetry_3
S2 Pt1 S2 180.0 . 2
S2 Pt1 S3 88.891(18) . .
S2 Pt1 S3 91.109(18) 2 .
S2 Pt1 S3 91.108(18) . 2
S2 Pt1 S3 88.892(18) 2 2
S3 Pt1 S3 180.0 . 2
S2 Pt1 S1 92.074(18) . 2
S2 Pt1 S1 87.926(18) 2 2
S3 Pt1 S1 87.915(17) . 2
S3 Pt1 S1 92.085(18) 2 2
S2 Pt1 S1 87.926(18) . .
S2 Pt1 S1 92.074(18) 2 .
S3 Pt1 S1 92.085(17) . .
S3 Pt1 S1 87.916(17) 2 .
S1 Pt1 S1 180.0 2 .
O1 Mn1 O2 94.70(6) . .
O1 Mn1 N1 92.67(7) . .
O2 Mn1 N1 168.56(7) . .
O1 Mn1 N2 175.35(7) . .
O2 Mn1 N2 89.65(6) . .
N1 Mn1 N2 82.78(7) . .
O1 Mn1 N5 92.68(6) . .
O2 Mn1 N5 94.33(6) . .
N1 Mn1 N5 94.04(7) . .
N2 Mn1 N5 88.62(6) . .
O1 Mn1 O2 91.70(5) . 2_666
O2 Mn1 O2 83.14(6) . 2_666
N1 Mn1 O2 87.92(6) . 2_666
N2 Mn1 O2 87.18(6) . 2_666
N5 Mn1 O2 175.10(6) . 2_666
O1 Mn1 Mn1 94.04(4) . 2_666
O2 Mn1 Mn1 47.04(4) . 2_666
N1 Mn1 Mn1 123.70(5) . 2_666
N2 Mn1 Mn1 87.71(5) . 2_666
N5 Mn1 Mn1 141.20(5) . 2_666
O2 Mn1 Mn1 36.09(3) 2_666 2_666
C1 O1 Mn1 129.64(13) . .
C12 O2 Mn1 122.03(12) . .
C12 O2 Mn1 117.04(11) . 2_666
Mn1 O2 Mn1 96.86(6) . 2_666
C17 S1 Pt1 103.46(7) . .
C18 S2 Pt1 105.26(8) . .
C19 S3 Pt1 101.97(7) . .
C7 N1 C8 120.64(17) . .
C7 N1 Mn1 125.63(14) . .
C8 N1 Mn1 113.72(13) . .
C10 N2 C9 122.03(17) . .
C10 N2 Mn1 125.06(14) . .
C9 N2 Mn1 112.90(13) . .
C19 N5 Mn1 160.55(16) . .
O1 C1 C2 118.10(18) . .
O1 C1 C6 123.47(18) . .
C2 C1 C6 118.43(19) . .
C3 C2 C1 120.6(2) . .
C3 C2 H2A 119.7 . .
C1 C2 H2A 119.7 . .
C2 C3 C4 121.00(19) . .
C2 C3 H3A 119.5 . .
C4 C3 H3A 119.5 . .
C5 C4 C3 119.5(2) . .
C5 C4 H4A 120.2 . .
C3 C4 H4A 120.2 . .
C4 C5 C6 121.0(2) . .
C4 C5 H5A 119.5 . .
C6 C5 H5A 119.5 . .
C5 C6 C1 119.31(19) . .
C5 C6 C7 118.19(19) . .
C1 C6 C7 122.49(19) . .
N1 C7 C6 125.58(19) . .
N1 C7 H7A 117.2 . .
C6 C7 H7A 117.2 . .
N1 C8 C9 107.90(17) . .
N1 C8 H8A 110.1 . .
C9 C8 H8A 110.1 . .
N1 C8 H8B 110.1 . .
C9 C8 H8B 110.1 . .
H8A C8 H8B 108.4 . .
N2 C9 C8 107.10(16) . .
N2 C9 H9A 110.3 . .
C8 C9 H9A 110.3 . .
N2 C9 H9B 110.3 . .
C8 C9 H9B 110.3 . .
H9A C9 H9B 108.5 . .
N2 C10 C11 124.17(19) . .
N2 C10 H10A 117.9 . .
C11 C10 H10A 117.9 . .
C16 C11 C12 119.1(2) . .
C16 C11 C10 118.55(19) . .
C12 C11 C10 122.25(19) . .
O2 C12 C13 118.42(18) . .
O2 C12 C11 122.56(18) . .
C13 C12 C11 118.96(19) . .
C14 C13 C12 120.5(2) . .
C14 C13 H13A 119.8 . .
C12 C13 H13A 119.8 . .
C13 C14 C15 120.9(2) . .
C13 C14 H14A 119.5 . .
C15 C14 H14A 119.5 . .
C16 C15 C14 119.2(2) . .
C16 C15 H15A 120.4 . .
C14 C15 H15A 120.4 . .
C15 C16 C11 121.3(2) . .
C15 C16 H16A 119.4 . .
C11 C16 H16A 119.4 . .
N3 C17 S1 176.1(2) . .
N4 C18 S2 174.1(2) . .
N5 C19 S3 178.16(18) . .

loop_
_geom_bond_atom_site_label_1
_geom_bond_atom_site_label_2
_geom_bond_distance
_geom_bond_site_symmetry_2
Pt1 S2 2.3769(5) .
Pt1 S2 2.3769(5) 2
Pt1 S3 2.3777(5) .
Pt1 S3 2.3777(5) 2
Pt1 S1 2.3840(5) 2
Pt1 S1 2.3840(5) .
Mn1 O1 1.8560(13) .
Mn1 O2 1.9047(14) .
Mn1 N1 1.9667(17) .
Mn1 N2 1.9795(17) .
Mn1 N5 2.2567(18) .
Mn1 O2 2.3664(14) 2_666
Mn1 Mn1 3.2101(6) 2_666
O1 C1 1.323(2) .
O2 C12 1.350(2) .
O2 Mn1 2.3663(14) 2_666
S1 C17 1.681(2) .
S2 C18 1.671(2) .
S3 C19 1.669(2) .
N1 C7 1.286(3) .
N1 C8 1.478(3) .
N2 C10 1.281(3) .
N2 C9 1.467(3) .
N3 C17 1.151(3) .
N4 C18 1.155(3) .
N5 C19 1.151(3) .
C1 C2 1.406(3) .
C1 C6 1.417(3) .
C2 C3 1.374(3) .
C2 H2A 0.9500 .
C3 C4 1.393(3) .
C3 H3A 0.9500 .
C4 C5 1.370(3) .
C4 H4A 0.9500 .
C5 C6 1.407(3) .
C5 H5A 0.9500 .
C6 C7 1.437(3) .
C7 H7A 0.9500 .
C8 C9 1.521(3) .
C8 H8A 0.9900 .
C8 H8B 0.9900 .
C9 H9A 0.9900 .
C9 H9B 0.9900 .
C10 C11 1.444(3) .
C10 H10A 0.9500 .
C11 C16 1.401(3) .
C11 C12 1.411(3) .
C12 C13 1.398(3) .
C13 C14 1.379(3) .
C13 H13A 0.9500 .
C14 C15 1.392(3) .
C14 H14A 0.9500 .
C15 C16 1.374(3) .
C15 H15A 0.9500 .
C16 H16A 0.9500 .
